data_1008728
loop_
_publ_author_name
'Olazcuaga, R'
'Le Flem, G'
'Boireau, A'
'Soubeyroux, J L'

_publ_section_title
;
The structure of the high temperature forms of Cu(II)0.5 Ti2 (P O4)3
and D0.5 Cu(I)0.5 Zr2 (P O4)3
;
_journal_coden_ASTM AMREFI
_journal_name_full 'Advanced Materials Research'
_journal_page_first 177
_journal_page_last 188
_journal_volume 1
_journal_year 1994
_chemical_formula_structural 'D0.36 Cu0.516 Zr2 (P O4)3'
_chemical_formula_sum 'Cu0.516 D0.36 O12 P3 Zr2'
_chemical_name_systematic
;
Deuterium copper zirconium phosphate(V) (0.36/0.52/2/3)
;
_space_group_IT_number 167
_symmetry_cell_setting trigonal
_symmetry_space_group_name_Hall '-R 3 2"c'
_symmetry_space_group_name_H-M 'R -3 c :H'
_cell_angle_alpha 90
_cell_angle_beta 90
_cell_angle_gamma 120
_cell_formula_units_Z 6
_cell_length_a 8.84(1)
_cell_length_b 8.84(1)
_cell_length_c 22.31(4)
_cell_volume 1509.9
_refine_ls_R_factor_all 0.045
_cod_original_sg_symbol_H-M 'R -3 c H'
_cod_original_formula_sum 'D.36 Cu.516 O12 P3 Zr2'
_cod_database_code 1008728

loop_
_symmetry_equiv_pos_as_xyz
x,y,z
-y,x-y,z
y-x,-x,z
-y,-x,1/2+z
x,x-y,1/2+z
y-x,y,1/2+z
-x,-y,-z
y,y-x,-z
x-y,x,-z
y,x,1/2-z
-x,y-x,1/2-z
x-y,-y,1/2-z
1/3+x,2/3+y,2/3+z
2/3+x,1/3+y,1/3+z
1/3-y,2/3+x-y,2/3+z
2/3-y,1/3+x-y,1/3+z
1/3-x+y,2/3-x,2/3+z
2/3-x+y,1/3-x,1/3+z
1/3-y,2/3-x,1/6+z
2/3-y,1/3-x,5/6+z
1/3+x,2/3+x-y,1/6+z
2/3+x,1/3+x-y,5/6+z
1/3-x+y,2/3+y,1/6+z
2/3-x+y,1/3+y,5/6+z
1/3-x,2/3-y,2/3-z
2/3-x,1/3-y,1/3-z
1/3+y,2/3-x+y,2/3-z
2/3+y,1/3-x+y,1/3-z
1/3+x-y,2/3+x,2/3-z
2/3+x-y,1/3+x,1/3-z
1/3+y,2/3+x,1/6-z
2/3+y,1/3+x,5/6-z
1/3-x,2/3-x+y,1/6-z
2/3-x,1/3-x+y,5/6-z
1/3+x-y,2/3-y,1/6-z
2/3+x-y,1/3-y,5/6-z

loop_
_atom_site_label
_atom_site_type_symbol
_atom_site_symmetry_multiplicity
_atom_site_Wyckoff_symbol
_atom_site_fract_x
_atom_site_fract_y
_atom_site_fract_z
_atom_site_occupancy
_atom_site_attached_hydrogens
_atom_site_calc_flag
Cu1 Cu1+ 36 f -0.023(4) 0.121(3) 0.006(1) 0.086(5) 0 d
D1 D1+ 36 f 0.374(6) 0.502(6) 0.120(2) 0.060(5) 0 d
Zr1 Zr4+ 12 c 0. 0. 0.1408(2) 1. 0 d
P1 P5+ 18 e 0.2825(5) 0. 0.25 1. 0 d
O1 O2- 36 f 0.1789(4) -0.0198(5) 0.1956(1) 1. 0 d
O2 O2- 36 f 0.2007(3) 0.1721(4) 0.0881(1) 1. 0 d

loop_
_atom_type_symbol
_atom_type_oxidation_number
Cu1+ 1.240
D1+ 1.000
Zr4+ 4.000
P5+ 5.000
O2- -2.000
